data_2227424
loop_
_publ_author_name
'Watton, Stephen P.'

_publ_section_title
;
 Acetonitrilebis(2-methyl-1,10-phenanthroline)copper(II)
 tetrafluoridoborate
;
_journal_coeditor_code FJ2341
_journal_issue 11
_journal_name_full 'Acta Crystallographica Section E'
_journal_page_first m1359
_journal_paper_doi 10.1107/S1600536810038845
_journal_volume 66
_journal_year 2010
_chemical_formula_iupac '[Cu (C2 H3 N) (C13 H10 N2)2] (B F4)2'
_chemical_formula_moiety 'C28 H23 Cu N5 2+, 2(B F4 -)'
_chemical_formula_sum 'C28 H23 B2 Cu F8 N5'
_chemical_formula_weight 666.67
_chemical_melting_point 573
_chemical_name_systematic
;
Acetonitrilebis(2-methyl-1,10-phenanthroline)copper(II) tetrafluoridoborate
;
_space_group_IT_number 15
_symmetry_cell_setting monoclinic
_symmetry_space_group_name_Hall '-C 2yc'
_symmetry_space_group_name_H-M 'C 1 2/c 1'
_atom_sites_solution_hydrogens geom
_atom_sites_solution_primary direct
_atom_sites_solution_secondary difmap
_audit_creation_method SHELXL-97
_cell_angle_alpha 90.00
_cell_angle_beta 131.824(8)
_cell_angle_gamma 90.00
_cell_formula_units_Z 4
_cell_length_a 25.0665(11)
_cell_length_b 8.81200(10)
_cell_length_c 16.8419(14)
_cell_measurement_reflns_used 18534
_cell_measurement_temperature 293(2)
_cell_measurement_theta_max 34.572
_cell_measurement_theta_min 3.770
_cell_volume 2772.2(4)
_computing_cell_refinement 'CrysAlis RED (Oxford Diffraction, 2006)'
_computing_data_collection 'CrysAlis CCD (Oxford Diffraction, 2006)'
_computing_data_reduction 'CrysAlis RED (Oxford Diffraction, 2006)'
_computing_molecular_graphics 'ORTEP-3 (Farrugia, 1997)'
_computing_publication_material 'publCIF (Westrip, 2010)'
_computing_structure_refinement 'SHELXL97 (Sheldrick, 2008)'
_computing_structure_solution 'SHELXS97 (Sheldrick, 2008)'
_diffrn_ambient_temperature 293(2)
_diffrn_measured_fraction_theta_full 0.936
_diffrn_measured_fraction_theta_max 0.936
_diffrn_measurement_device_type 'Oxford Diffraction Sapphire 3 CCD'
_diffrn_measurement_method '\w scans'
_diffrn_radiation_monochromator graphite
_diffrn_radiation_source 'fine-focus sealed tube'
_diffrn_radiation_type MoK\a
_diffrn_radiation_wavelength 0.71073
_diffrn_reflns_av_R_equivalents 0.0160
_diffrn_reflns_av_sigmaI/netI 0.0177
_diffrn_reflns_limit_h_max 40
_diffrn_reflns_limit_h_min -39
_diffrn_reflns_limit_k_max 13
_diffrn_reflns_limit_k_min -14
_diffrn_reflns_limit_l_max 26
_diffrn_reflns_limit_l_min -26
_diffrn_reflns_number 30296
_diffrn_reflns_theta_full 34.67
_diffrn_reflns_theta_max 34.67
_diffrn_reflns_theta_min 4.01
_diffrn_standards_decay_% 0
_diffrn_standards_interval_count 0
_diffrn_standards_interval_time 0
_diffrn_standards_number 0
_exptl_absorpt_coefficient_mu 0.871
_exptl_absorpt_correction_T_max 1
_exptl_absorpt_correction_T_min 0.784
_exptl_absorpt_correction_type multi-scan
_exptl_absorpt_process_details '(Crysalis RED; Oxford Diffraction, 2006)'
_exptl_crystal_colour green
_exptl_crystal_density_diffrn 1.597
_exptl_crystal_description block
_exptl_crystal_F_000 1348
_exptl_crystal_size_max 0.25
_exptl_crystal_size_mid 0.2
_exptl_crystal_size_min 0.15
_refine_diff_density_max 1.072
_refine_diff_density_min -0.811
_refine_ls_extinction_method none
_refine_ls_goodness_of_fit_ref 1.077
_refine_ls_hydrogen_treatment constr
_refine_ls_matrix_type full
_refine_ls_number_parameters 219
_refine_ls_number_reflns 5578
_refine_ls_number_restraints 6
_refine_ls_restrained_S_all 1.083
_refine_ls_R_factor_all 0.0521
_refine_ls_R_factor_gt 0.0396
_refine_ls_shift/su_max 0.000
_refine_ls_shift/su_mean 0.000
_refine_ls_structure_factor_coef Fsqd
_refine_ls_weighting_details 'calc w=1/[\s^2^(Fo^2^)+(0.0639P)^2^+2.7650P] where P=(Fo^2^+2Fc^2^)/3'
_refine_ls_weighting_scheme calc
_refine_ls_wR_factor_gt 0.1078
_refine_ls_wR_factor_ref 0.1201
_reflns_number_gt 4442
_reflns_number_total 5578
_reflns_threshold_expression I>2\s(I)
_cod_data_source_file fj2341.cif
_cod_data_source_block I
_cod_original_cell_volume 2772.2(3)
_cod_original_sg_symbol_Hall -C2yc
_cod_original_sg_symbol_H-M 'C 2/c'
_cod_database_code 2227424
_cod_database_fobs_code 2227424

loop_
_symmetry_equiv_pos_as_xyz
'x, y, z'
'-x, y, -z+1/2'
'x+1/2, y+1/2, z'
'-x+1/2, y+1/2, -z+1/2'
'-x, -y, -z'
'x, -y, z-1/2'
'-x+1/2, -y+1/2, -z'
'x+1/2, -y+1/2, z-1/2'

loop_
_atom_site_type_symbol
_atom_site_label
_atom_site_fract_x
_atom_site_fract_y
_atom_site_fract_z
_atom_site_U_iso_or_equiv
_atom_site_adp_type
_atom_site_calc_flag
_atom_site_refinement_flags
_atom_site_occupancy
_atom_site_disorder_assembly
_atom_site_disorder_group
C C1 0.13529(8) 1.05662(18) 0.79172(12) 0.0273(3) Uani d . 1 . .
C C2 0.17740(9) 1.0448(2) 0.76412(15) 0.0338(3) Uani d . 1 . .
H H2 0.2207 1.0967 0.8041 0.041 Uiso calc R 1 . .
C C3 0.15571(9) 0.9591(2) 0.68020(15) 0.0338(3) Uani d . 1 . .
H H3 0.1844 0.9503 0.6638 0.041 Uiso calc R 1 . .
C C4 0.08932(8) 0.88348(17) 0.61807(13) 0.0268(3) Uani d . 1 . .
C C5 0.06222(10) 0.7871(2) 0.52973(15) 0.0335(3) Uani d . 1 . .
H H5 0.0894 0.7721 0.5111 0.040 Uiso calc R 1 . .
C C6 -0.00201(10) 0.7173(2) 0.47264(14) 0.0325(3) Uani d . 1 . .
H H6 -0.0181 0.6543 0.4162 0.039 Uiso calc R 1 . .
C C7 -0.04559(8) 0.73991(17) 0.49864(12) 0.0257(3) Uani d . 1 . .
C C8 -0.11375(9) 0.6737(2) 0.44131(13) 0.0332(3) Uani d . 1 . .
H H8 -0.1322 0.6085 0.3847 0.040 Uiso calc R 1 . .
C C9 -0.15234(9) 0.7061(2) 0.46972(14) 0.0340(3) Uani d . 1 . .
H H9 -0.1975 0.6637 0.4322 0.041 Uiso calc R 1 . .
C C10 -0.12360(8) 0.80361(17) 0.55573(12) 0.0267(3) Uani d . 1 . .
H H10 -0.1506 0.8253 0.5740 0.032 Uiso calc R 1 . .
C C11 -0.02038(7) 0.83494(15) 0.58437(10) 0.0198(2) Uani d . 1 . .
C C12 0.04852(7) 0.90451(15) 0.64633(11) 0.0205(2) Uani d . 1 . .
C C13 0.16252(10) 1.1435(2) 0.88823(14) 0.0377(4) Uani d . 1 . .
H H13A 0.1605 1.2502 0.8748 0.057 Uiso calc R 1 . .
H H13B 0.2112 1.1148 0.9471 0.057 Uiso calc R 1 . .
H H13C 0.1335 1.1217 0.9050 0.057 Uiso calc R 1 . .
C C14 0.0000 1.3587(2) 0.7500 0.0282(4) Uani d S 1 . .
C C15 0.0000 1.5232(3) 0.7500 0.0525(9) Uani d S 1 . .
H H15A -0.0443 1.5595 0.7279 0.079 Uiso calc PR 0.50 . .
H H15B 0.0051 1.5595 0.7016 0.079 Uiso calc PR 0.50 . .
H H15C 0.0392 1.5595 0.8205 0.079 Uiso calc PR 0.50 . .
Cu Cu1 0.0000 0.99458(2) 0.7500 0.01924(7) Uani d S 1 . .
N N1 0.07141(6) 0.98891(12) 0.73210(10) 0.0208(2) Uani d . 1 . .
N N2 -0.05911(6) 0.86627(13) 0.61224(9) 0.0207(2) Uani d . 1 . .
N N3 0.0000 1.2302(2) 0.7500 0.0303(4) Uani d S 1 . .
B B1 0.18636(13) 0.4493(3) 0.30558(19) 0.0314(4) Uani d PD 0.810(3) A 1
F F1 0.19869(8) 0.38867(18) 0.24324(13) 0.0455(4) Uani d PD 0.810(3) A 1
F F2 0.1938(6) 0.3381(6) 0.3661(9) 0.1162(15) Uani d PD 0.810(3) A 1
F F3 0.2324(2) 0.5670(4) 0.3570(3) 0.0722(10) Uani d PD 0.810(3) A 1
F F4 0.1172(3) 0.5089(5) 0.2417(3) 0.0696(13) Uani d P 0.810(3) A 1
B B1B 0.1736(6) 0.4482(13) 0.3248(8) 0.0314(4) Uani d PD 0.190(3) A 2
F F1B 0.1694(4) 0.4945(7) 0.4000(6) 0.0455(4) Uani d PD 0.190(3) A 2
F F2B 0.193(3) 0.306(3) 0.363(4) 0.1162(15) Uani d PD 0.190(3) A 2
F F3B 0.2359(10) 0.532(2) 0.3811(16) 0.0722(10) Uani d PD 0.190(3) A 2
F F4B 0.1126(13) 0.463(3) 0.2259(18) 0.0696(13) Uani d P 0.190(3) A 2

loop_
_atom_site_aniso_label
_atom_site_aniso_U_11
_atom_site_aniso_U_22
_atom_site_aniso_U_33
_atom_site_aniso_U_12
_atom_site_aniso_U_13
_atom_site_aniso_U_23
C1 0.0216(6) 0.0254(6) 0.0285(7) -0.0038(5) 0.0140(5) 0.0041(5)
C2 0.0228(6) 0.0349(8) 0.0405(9) -0.0028(6) 0.0198(6) 0.0081(7)
C3 0.0280(7) 0.0370(8) 0.0432(9) 0.0026(6) 0.0265(7) 0.0097(7)
C4 0.0284(6) 0.0272(6) 0.0321(7) 0.0056(5) 0.0233(6) 0.0083(5)
C5 0.0408(8) 0.0371(8) 0.0385(8) 0.0077(7) 0.0331(8) 0.0055(7)
C6 0.0425(9) 0.0337(8) 0.0309(7) 0.0045(6) 0.0284(7) -0.0005(6)
C7 0.0298(6) 0.0244(6) 0.0234(6) 0.0008(5) 0.0179(6) -0.0015(5)
C8 0.0348(8) 0.0312(7) 0.0282(7) -0.0057(6) 0.0188(6) -0.0093(6)
C9 0.0271(7) 0.0333(8) 0.0340(8) -0.0096(6) 0.0173(6) -0.0112(6)
C10 0.0222(6) 0.0266(6) 0.0303(7) -0.0040(5) 0.0171(6) -0.0049(5)
C11 0.0214(5) 0.0176(5) 0.0208(5) 0.0013(4) 0.0143(5) 0.0014(4)
C12 0.0208(5) 0.0194(5) 0.0230(6) 0.0018(4) 0.0153(5) 0.0041(4)
C13 0.0314(8) 0.0371(8) 0.0319(8) -0.0150(7) 0.0158(7) -0.0063(6)
C14 0.0373(11) 0.0202(8) 0.0382(11) 0.000 0.0298(10) 0.000
C15 0.068(2) 0.0182(10) 0.100(3) 0.000 0.068(2) 0.000
Cu1 0.01965(11) 0.01729(11) 0.02048(11) 0.000 0.01326(9) 0.000
N1 0.0189(5) 0.0198(5) 0.0218(5) -0.0012(4) 0.0128(4) 0.0020(4)
N2 0.0198(5) 0.0192(5) 0.0235(5) -0.0016(4) 0.0146(4) -0.0016(4)
N3 0.0415(10) 0.0213(8) 0.0366(10) 0.000 0.0296(9) 0.000
B1 0.0278(10) 0.0394(11) 0.0316(10) 0.0043(8) 0.0217(8) 0.0098(9)
F1 0.0439(7) 0.0483(8) 0.0544(9) -0.0133(6) 0.0370(7) -0.0170(6)
F2 0.1160(18) 0.129(3) 0.153(2) 0.061(3) 0.1105(19) 0.109(3)
F3 0.0757(12) 0.081(2) 0.098(2) -0.0216(14) 0.0735(16) -0.0299(17)
F4 0.0408(10) 0.124(4) 0.0501(17) 0.040(2) 0.0330(13) 0.0346(19)
B1B 0.0278(10) 0.0394(11) 0.0316(10) 0.0043(8) 0.0217(8) 0.0098(9)
F1B 0.0439(7) 0.0483(8) 0.0544(9) -0.0133(6) 0.0370(7) -0.0170(6)
F2B 0.1160(18) 0.129(3) 0.153(2) 0.061(3) 0.1105(19) 0.109(3)
F3B 0.0757(12) 0.081(2) 0.098(2) -0.0216(14) 0.0735(16) -0.0299(17)
F4B 0.0408(10) 0.124(4) 0.0501(17) 0.040(2) 0.0330(13) 0.0346(19)

loop_
_atom_type_symbol
_atom_type_description
_atom_type_scat_dispersion_real
_atom_type_scat_dispersion_imag
_atom_type_scat_source
C C 0.0033 0.0016 'International Tables Vol C Tables 4.2.6.8 and 6.1.1.4'
H H 0.0000 0.0000 'International Tables Vol C Tables 4.2.6.8 and 6.1.1.4'
B B 0.0013 0.0007 'International Tables Vol C Tables 4.2.6.8 and 6.1.1.4'
N N 0.0061 0.0033 'International Tables Vol C Tables 4.2.6.8 and 6.1.1.4'
F F 0.0171 0.0103 'International Tables Vol C Tables 4.2.6.8 and 6.1.1.4'
Cu Cu 0.3201 1.2651 'International Tables Vol C Tables 4.2.6.8 and 6.1.1.4'

loop_
_geom_angle_atom_site_label_1
_geom_angle_atom_site_label_2
_geom_angle_atom_site_label_3
_geom_angle_site_symmetry_1
_geom_angle_site_symmetry_3
_geom_angle
_geom_angle_publ_flag
N1 C1 C2 . . 120.27(15) ?
N1 C1 C13 . . 119.85(14) ?
C2 C1 C13 . . 119.87(14) ?
C3 C2 C1 . . 121.05(15) ?
C3 C2 H2 . . 119.5 ?
C1 C2 H2 . . 119.5 ?
C2 C3 C4 . . 119.43(15) ?
C2 C3 H3 . . 120.3 ?
C4 C3 H3 . . 120.3 ?
C12 C4 C3 . . 117.02(15) ?
C12 C4 C5 . . 118.98(14) ?
C3 C4 C5 . . 124.00(14) ?
C6 C5 C4 . . 121.56(14) ?
C6 C5 H5 . . 119.2 ?
C4 C5 H5 . . 119.2 ?
C5 C6 C7 . . 120.47(15) ?
C5 C6 H6 . . 119.8 ?
C7 C6 H6 . . 119.8 ?
C11 C7 C8 . . 117.39(13) ?
C11 C7 C6 . . 118.96(14) ?
C8 C7 C6 . . 123.65(14) ?
C9 C8 C7 . . 119.42(14) ?
C9 C8 H8 . . 120.3 ?
C7 C8 H8 . . 120.3 ?
C8 C9 C10 . . 119.64(15) ?
C8 C9 H9 . . 120.2 ?
C10 C9 H9 . . 120.2 ?
N2 C10 C9 . . 122.38(14) ?
N2 C10 H10 . . 118.8 ?
C9 C10 H10 . . 118.8 ?
N2 C11 C7 . . 122.78(13) ?
N2 C11 C12 . . 117.02(12) ?
C7 C11 C12 . . 120.20(12) ?
N1 C12 C4 . . 123.06(13) ?
N1 C12 C11 . . 117.17(11) ?
C4 C12 C11 . . 119.77(13) ?
C1 C13 H13A . . 109.5 ?
C1 C13 H13B . . 109.5 ?
H13A C13 H13B . . 109.5 ?
C1 C13 H13C . . 109.5 ?
H13A C13 H13C . . 109.5 ?
H13B C13 H13C . . 109.5 ?
N3 C14 C15 . . 180.000(3) ?
C14 C15 H15A . . 109.5 ?
C14 C15 H15B . . 109.5 ?
H15A C15 H15B . . 109.5 ?
C14 C15 H15C . . 109.5 ?
H15A C15 H15C . . 109.5 ?
H15B C15 H15C . . 109.5 ?
N1 Cu1 N1 2_556 . 177.15(6) ?
N1 Cu1 N2 2_556 . 96.41(5) ?
N1 Cu1 N2 . . 82.02(5) ?
N1 Cu1 N2 2_556 2_556 82.02(5) ?
N1 Cu1 N2 . 2_556 96.41(5) ?
N2 Cu1 N2 . 2_556 113.67(7) ?
N1 Cu1 N3 2_556 . 91.43(3) ?
N1 Cu1 N3 . . 91.43(3) ?
N2 Cu1 N3 . . 123.16(3) ?
N2 Cu1 N3 2_556 . 123.16(3) ?
C1 N1 C12 . . 119.08(13) ?
C1 N1 Cu1 . . 128.24(11) ?
C12 N1 Cu1 . . 112.67(9) ?
C10 N2 C11 . . 118.39(12) ?
C10 N2 Cu1 . . 130.48(10) ?
C11 N2 Cu1 . . 110.88(9) ?
C14 N3 Cu1 . . 180.0000(10) ?
F2 B1 F3 . . 116.7(6) ?
F2 B1 F1 . . 107.9(5) ?
F3 B1 F1 . . 104.8(2) ?
F2 B1 F4 . . 109.5(5) ?
F3 B1 F4 . . 107.2(3) ?
F1 B1 F4 . . 110.5(2) ?
F4B B1B F2B . . 116(3) ?
F4B B1B F3B . . 130.2(18) ?
F2B B1B F3B . . 107(2) ?
F4B B1B F1B . . 113.1(12) ?
F2B B1B F1B . . 94(2) ?
F3B B1B F1B . . 87.4(9) ?

loop_
_geom_bond_atom_site_label_1
_geom_bond_atom_site_label_2
_geom_bond_site_symmetry_2
_geom_bond_distance
_geom_bond_publ_flag
C1 N1 . 1.3356(18) ?
C1 C2 . 1.413(2) ?
C1 C13 . 1.488(2) ?
C2 C3 . 1.356(3) ?
C2 H2 . 0.9300 ?
C3 C4 . 1.409(2) ?
C3 H3 . 0.9300 ?
C4 C12 . 1.3985(19) ?
C4 C5 . 1.431(2) ?
C5 C6 . 1.353(3) ?
C5 H5 . 0.9300 ?
C6 C7 . 1.436(2) ?
C6 H6 . 0.9300 ?
C7 C11 . 1.4030(19) ?
C7 C8 . 1.411(2) ?
C8 C9 . 1.365(3) ?
C8 H8 . 0.9300 ?
C9 C10 . 1.401(2) ?
C9 H9 . 0.9300 ?
C10 N2 . 1.3312(18) ?
C10 H10 . 0.9300 ?
C11 N2 . 1.3589(17) ?
C11 C12 . 1.4297(18) ?
C12 N1 . 1.3652(18) ?
C13 H13A . 0.9600 ?
C13 H13B . 0.9600 ?
C13 H13C . 0.9600 ?
C14 N3 . 1.133(3) ?
C14 C15 . 1.449(3) ?
C15 H15A . 0.9600 ?
C15 H15B . 0.9600 ?
C15 H15C . 0.9600 ?
Cu1 N1 2_556 2.0042(12) ?
Cu1 N1 . 2.0043(12) ?
Cu1 N2 . 2.0669(12) ?
Cu1 N2 2_556 2.0669(12) ?
Cu1 N3 . 2.0759(19) ?
B1 F2 . 1.334(6) ?
B1 F3 . 1.351(4) ?
B1 F1 . 1.384(3) ?
B1 F4 . 1.397(5) ?
B1B F4B . 1.32(3) ?
B1B F2B . 1.344(16) ?
B1B F3B . 1.381(15) ?
B1B F1B . 1.399(11) ?
